data_2011816
loop_
_publ_author_name
'N\"ather, Christian'
'Je\&s, Inke'

_publ_section_title
;
 Poly[copper(II)-\m-pyrazine-\m~3~-squarato]
;
_journal_issue 3
_journal_name_full 'Acta Crystallographica Section C'
_journal_page_first 260
_journal_page_last 261
_journal_paper_doi 10.1107/S0108270100018722
_journal_volume 57
_journal_year 2001
_chemical_formula_iupac '[Cu(C4 O4 )(C4 H4 N2 )]'
_chemical_formula_moiety 'C8 H4 Cu N2 O4'
_chemical_formula_sum 'C8 H4 Cu N2 O4'
_chemical_formula_weight 255.67
_chemical_name_systematic
;
 ?
;
_space_group_IT_number 62
_symmetry_cell_setting orthorhombic
_symmetry_space_group_name_Hall '-P 2ac 2n'
_symmetry_space_group_name_H-M 'P n m a'
_audit_creation_method SHELXL-97
_cell_angle_alpha 90.00
_cell_angle_beta 90.00
_cell_angle_gamma 90.00
_cell_formula_units_Z 4
_cell_length_a 7.3003(4)
_cell_length_b 6.8114(4)
_cell_length_c 15.6135(11)
_cell_measurement_reflns_used 8000
_cell_measurement_temperature 293(2)
_cell_measurement_theta_max 30
_cell_measurement_theta_min 3
_cell_volume 776.39(8)
_computing_cell_refinement 'IPDS Program Package'
_computing_data_collection 'IPDS Program Package (Stoe & Cie, 1998)'
_computing_data_reduction 'IPDS Program Package'
_computing_molecular_graphics 'XP in SHELXTLPC (Siemens, 1990)'
_computing_publication_material SHELXL97
_computing_structure_refinement 'SHELXL97 (Sheldrick, 1997)'
_computing_structure_solution 'SHELXS97 (Sheldrick, 1990)'
_diffrn_ambient_temperature 293(2)
_diffrn_measured_fraction_theta_full .969
_diffrn_measured_fraction_theta_max .969
_diffrn_measurement_device 'STOE Imaging Plate Diffraction System'
_diffrn_measurement_method \f-scans
_diffrn_radiation_monochromator graphite
_diffrn_radiation_source 'fine-focus sealed tube'
_diffrn_radiation_type MoK\a
_diffrn_radiation_wavelength .71073
_diffrn_reflns_av_R_equivalents .0296
_diffrn_reflns_av_sigmaI/netI .0142
_diffrn_reflns_limit_h_max 10
_diffrn_reflns_limit_h_min -9
_diffrn_reflns_limit_k_max 9
_diffrn_reflns_limit_k_min -9
_diffrn_reflns_limit_l_max 22
_diffrn_reflns_limit_l_min -22
_diffrn_reflns_number 8519
_diffrn_reflns_theta_full 30.41
_diffrn_reflns_theta_max 30.41
_diffrn_reflns_theta_min 4.30
_diffrn_standards_decay_% negligible
_diffrn_standards_interval_count 0
_diffrn_standards_number 0
_exptl_absorpt_coefficient_mu 2.805
_exptl_absorpt_correction_type none
_exptl_crystal_colour orange
_exptl_crystal_density_diffrn 2.187
_exptl_crystal_density_method 'not measured'
_exptl_crystal_description needle
_exptl_crystal_F_000 508
_exptl_crystal_size_max .1
_exptl_crystal_size_mid .04
_exptl_crystal_size_min .04
_refine_diff_density_max 1.544
_refine_diff_density_min -.744
_refine_ls_extinction_method none
_refine_ls_goodness_of_fit_ref 1.064
_refine_ls_hydrogen_treatment constr
_refine_ls_matrix_type full
_refine_ls_number_parameters 82
_refine_ls_number_reflns 1231
_refine_ls_number_restraints 0
_refine_ls_restrained_S_all 1.064
_refine_ls_R_factor_all .0397
_refine_ls_R_factor_gt .0356
_refine_ls_shift/su_max .001
_refine_ls_shift/su_mean .000
_refine_ls_structure_factor_coef Fsqd
_refine_ls_weighting_details 'calc w = 1/[\s^2^(Fo^2^)+(0.0578P)^2^+1.4395P] where P=(Fo^2^+2Fc^2^)/3'
_refine_ls_weighting_scheme calc
_refine_ls_wR_factor_ref .0990
_reflns_number_gt 1119
_reflns_number_total 1231
_reflns_threshold_expression I>2\s(I)
_cod_data_source_file ln1113.cif
_cod_data_source_block I
_cod_original_sg_symbol_H-M Pnma
_cod_database_code 2011816
_cod_database_fobs_code 2011816

loop_
_symmetry_equiv_pos_as_xyz
'x, y, z'
'-x+1/2, -y, z+1/2'
'-x, y+1/2, -z'
'x+1/2, -y+1/2, -z+1/2'
'-x, -y, -z'
'x-1/2, y, -z-1/2'
'x, -y-1/2, z'
'-x-1/2, y-1/2, z-1/2'

loop_
_atom_site_label
_atom_site_fract_x
_atom_site_fract_y
_atom_site_fract_z
_atom_site_U_iso_or_equiv
_atom_site_adp_type
_atom_site_calc_flag
_atom_site_refinement_flags
_atom_site_occupancy
_atom_site_disorder_assembly
_atom_site_disorder_group
_atom_site_type_symbol
Cu .06517(5) .7500 .67554(2) .01391(14) Uani d S 1 . . Cu
C1 .6368(5) .7500 .5845(2) .0189(6) Uani d S 1 . . C
C2 .5129(5) .7500 .5073(2) .0185(6) Uani d S 1 . . C
C3 .3560(4) .7500 .56712(19) .0148(5) Uani d S 1 . . C
C4 .4743(4) .7500 .6393(2) .0154(5) Uani d S 1 . . C
O1 .8044(4) .7500 .59402(19) .0321(6) Uani d S 1 . . O
O2 .5348(4) .7500 .42983(18) .0337(7) Uani d S 1 . . O
O3 .1824(3) .7500 .56144(14) .0167(4) Uani d S 1 . . O
O4 .4280(3) .7500 .71845(15) .0206(5) Uani d S 1 . . O
N .0832(3) .4538(3) .67893(12) .0168(4) Uani d . 1 . . N
C5 .0377(4) .3515(4) .60956(15) .0262(5) Uani d . 1 . . C
H5 .0050 .4181 .5599 .031 Uiso calc R 1 . . H
C6 .1291(4) .3522(3) .74890(15) .0218(4) Uani d . 1 . . C
H6 .1616 .4192 .7985 .026 Uiso calc R 1 . . H

loop_
_atom_site_aniso_label
_atom_site_aniso_U_11
_atom_site_aniso_U_22
_atom_site_aniso_U_33
_atom_site_aniso_U_12
_atom_site_aniso_U_13
_atom_site_aniso_U_23
Cu .0177(2) .0113(2) .0127(2) .000 .00232(12) .000
C1 .0159(14) .0216(14) .0192(13) .000 -.0001(11) .000
C2 .0182(14) .0211(14) .0163(13) .000 .0008(10) .000
C3 .0137(13) .0159(12) .0148(12) .000 -.0007(9) .000
C4 .0166(13) .0142(12) .0154(13) .000 -.0025(10) .000
O1 .0149(12) .0520(18) .0295(13) .000 -.0032(10) .000
O2 .0315(15) .054(2) .0156(11) .000 .0023(10) .000
O3 .0139(10) .0232(10) .0130(9) .000 .0004(7) .000
O4 .0204(11) .0285(12) .0131(10) .000 -.0036(8) .000
N .0227(10) .0107(8) .0170(8) .0001(7) .0009(6) .0007(6)
C5 .0481(16) .0154(10) .0150(9) .0006(10) -.0051(9) .0021(8)
C6 .0336(12) .0160(10) .0157(8) -.0006(9) -.0059(8) -.0005(8)

loop_
_atom_type_symbol
_atom_type_description
_atom_type_scat_dispersion_real
_atom_type_scat_dispersion_imag
_atom_type_scat_source
C C .0033 .0016 'International Tables Vol C Tables 4.2.6.8 and 6.1.1.4'
H H .0000 .0000 'International Tables Vol C Tables 4.2.6.8 and 6.1.1.4'
N N .0061 .0033 'International Tables Vol C Tables 4.2.6.8 and 6.1.1.4'
O O .0106 .0060 'International Tables Vol C Tables 4.2.6.8 and 6.1.1.4'
Cu Cu .3201 1.2651 'International Tables Vol C Tables 4.2.6.8 and 6.1.1.4'

loop_
_geom_angle_atom_site_label_1
_geom_angle_atom_site_label_2
_geom_angle_atom_site_label_3
_geom_angle_site_symmetry_1
_geom_angle_site_symmetry_3
_geom_angle
_geom_angle_publ_flag
O4 Cu O3 6_557 . 174.48(10) y
O4 Cu N 6_557 7_575 90.65(5) n
O3 Cu N . 7_575 89.74(5) n
O4 Cu N 6_557 . 90.65(5) y
O3 Cu N . . 89.74(5) y
N Cu N 7_575 . 171.96(12) y
O4 Cu O1 6_557 1_455 92.59(11) y
O3 Cu O1 . 1_455 81.89(10) y
N Cu O1 7_575 1_455 93.94(6) n
N Cu O1 . 1_455 93.94(6) y
O1 C1 C4 . . 137.2(3) n
O1 C1 C2 . . 133.8(3) n
C4 C1 C2 . . 89.0(3) n
O2 C2 C3 . . 136.8(3) n
O2 C2 C1 . . 135.6(3) n
C3 C2 C1 . . 87.7(2) n
O3 C3 C4 . . 131.4(3) n
O3 C3 C2 . . 136.8(3) n
C4 C3 C2 . . 91.8(3) n
O4 C4 C3 . . 127.3(3) n
O4 C4 C1 . . 141.1(3) n
C3 C4 C1 . . 91.6(2) n
C1 O1 Cu . 1_655 153.2(3) n
C3 O3 Cu . . 111.6(2) n
C4 O4 Cu . 6_657 133.5(2) n
C5 N C6 . . 117.2(2) n
C5 N Cu . . 119.02(16) n
C6 N Cu . . 123.68(15) n
N C5 C5 . 7_565 121.60(13) n
N C6 C6 . 7_565 121.21(13) n

loop_
_geom_bond_atom_site_label_1
_geom_bond_atom_site_label_2
_geom_bond_site_symmetry_2
_geom_bond_distance
_geom_bond_publ_flag
Cu O4 6_557 1.935(2) y
Cu O3 . 1.976(2) y
Cu N 7_575 2.022(2) y
Cu N . 2.022(2) y
Cu O1 1_455 2.290(3) y
C1 O1 . 1.233(4) n
C1 C4 . 1.464(5) n
C1 C2 . 1.507(5) n
C2 O2 . 1.220(4) n
C2 C3 . 1.478(4) n
C3 O3 . 1.271(4) n
C3 C4 . 1.420(4) n
C4 O4 . 1.280(4) n
O1 Cu 1_655 2.290(3) n
O4 Cu 6_657 1.935(2) n
N C5 . 1.330(3) n
N C6 . 1.336(3) n
C5 C5 7_565 1.383(5) n
C6 C6 7_565 1.392(4) n
